data_7239218
loop_
_publ_author_name
'Maaliki, Carine'
'Canac, Yves'
'Lepetit, Christine'
'Duhayon, Carine'
'Chauvin, Remi'

_publ_section_title
;
 P-oxidation of gem-dicationic phosphines
;
_journal_issue 43
_journal_name_full 'RSC Advances'
_journal_page_first 20391
_journal_paper_doi 10.1039/c3ra43563f
_journal_volume 3
_journal_year 2013
_chemical_formula_moiety 'C18 H23 N4 O P, 2(C F3 O3 S), C2 H3 N'
_chemical_formula_sum 'C22 H26 F6 N5 O7 P S2'
_chemical_formula_weight 681.57
_space_group_IT_number 2
_space_group_name_Hall '-P 1'
_space_group_name_H-M_alt 'P -1'
_symmetry_cell_setting triclinic
_symmetry_space_group_name_Hall '-P 1'
_symmetry_space_group_name_H-M 'P -1'
_atom_sites_solution_hydrogens difmap
_atom_sites_solution_primary direct
_cell_angle_alpha 81.178(2)
_cell_angle_beta 71.935(2)
_cell_angle_gamma 72.878(2)
_cell_formula_units_Z 2
_cell_length_a 10.2649(3)
_cell_length_b 12.1611(4)
_cell_length_c 12.7816(4)
_cell_measurement_reflns_used 6698
_cell_measurement_temperature 120
_cell_measurement_theta_max 28
_cell_measurement_theta_min 3
_cell_volume 1446.29(8)
_computing_cell_refinement 'Apex2 (Bruker AXS, 2006)'
_computing_data_collection 'Apex2 (Bruker AXS, 2006)'
_computing_data_reduction 'Apex2 (Bruker AXS, 2006)'
_computing_molecular_graphics 'CAMERON (Watkin et al., 1996)'
_computing_publication_material 'CRYSTALS (Betteridge et al., 2003)'
_computing_structure_refinement 'CRYSTALS (Betteridge et al., 2003)'
_computing_structure_solution 'SIR92 (Altomare et al., 1994)'
_diffrn_ambient_temperature 120
_diffrn_measured_fraction_theta_full 0.920
_diffrn_measured_fraction_theta_max 0.862
_diffrn_measurement_device Area
_diffrn_measurement_device_type 'Bruker Kappa Apex2'
_diffrn_measurement_method '\f & \w scans'
_diffrn_radiation_monochromator graphite
_diffrn_radiation_type 'Mo K\a'
_diffrn_radiation_wavelength 0.71073
_diffrn_reflns_av_R_equivalents 0.038
_diffrn_reflns_limit_h_max 14
_diffrn_reflns_limit_h_min -14
_diffrn_reflns_limit_k_max 16
_diffrn_reflns_limit_k_min -17
_diffrn_reflns_limit_l_max 17
_diffrn_reflns_limit_l_min -16
_diffrn_reflns_number 26900
_diffrn_reflns_theta_full 25.186
_diffrn_reflns_theta_max 29.984
_diffrn_reflns_theta_min 1.756
_diffrn_standards_number 0
_exptl_absorpt_coefficient_mu 0.329
_exptl_absorpt_correction_T_max 0.98
_exptl_absorpt_correction_T_min 0.88
_exptl_absorpt_correction_type multi-scan
_exptl_absorpt_process_details 'SADABS (Siemens, 1996)'
_exptl_crystal_colour colorless
_exptl_crystal_density_diffrn 1.565
_exptl_crystal_density_method 'not measured'
_exptl_crystal_description planar
_exptl_crystal_F_000 700
_exptl_crystal_size_max 0.200
_exptl_crystal_size_mid 0.150
_exptl_crystal_size_min 0.050
_refine_diff_density_max 0.34
_refine_diff_density_min -0.38
_refine_ls_extinction_method None
_refine_ls_goodness_of_fit_ref 1.1243
_refine_ls_hydrogen_treatment constr
_refine_ls_matrix_type full
_refine_ls_number_parameters 388
_refine_ls_number_reflns 4746
_refine_ls_number_restraints 0
_refine_ls_R_factor_all 0.0689
_refine_ls_R_factor_gt 0.0418
_refine_ls_shift/su_max 0.0003063
_refine_ls_shift/su_mean 0.0000317
_refine_ls_structure_factor_coef F
_refine_ls_weighting_details
;
Method, part 1, Chebychev polynomial, (Watkin, 1994, Prince, 1982)
[weight] = 1.0/[A~0~*T~0~(x)+A~1~*T~1~(x) ... +A~n-1~]*T~n-1~(x)]
where A~i~ are the Chebychev coefficients listed below and x= Fcalc/Fmax
Method = Robust Weighting (Prince, 1982)
W = [weight] * [1-(deltaF/6*sigmaF)^2^]^2^
A~i~ are:
0.775 -0.357E-01 0.334
;
_refine_ls_weighting_scheme calc
_refine_ls_wR_factor_all 0.0612
_refine_ls_wR_factor_gt 0.0408
_refine_ls_wR_factor_ref 0.0379
_reflns_limit_h_max 14
_reflns_limit_h_min -13
_reflns_limit_k_max 17
_reflns_limit_k_min -16
_reflns_limit_l_max 17
_reflns_limit_l_min 0
_reflns_number_gt 5271
_reflns_number_total 7263
_reflns_threshold_expression I>2.0\s(I)
_oxford_refine_ls_r_factor_ref 0.0365
_oxford_reflns_number_all 7240
_oxford_reflns_threshold_expression_ref I>3.0\s(I)
_cod_data_source_file c3ra43563f.txt
_cod_data_source_block 4
_cod_depositor_comments
;
The following automatic conversions were performed:

data item '_atom_sites_solution_primary' value 'Direct' was changed
to 'direct' in accordance with the
/home/saulius/struct/COD-crude-data/automatic-downloads/DataCite-retrospective/RSC/depositions/lib/dictionaries/cif_core.dic
dictionary named 'cif_core.dic' version 2.4.2 last updated on
2011-04-26.

data item '_symmetry_cell_setting' value 'Triclinic' was changed to
'triclinic' in accordance with the
/home/saulius/struct/COD-crude-data/automatic-downloads/DataCite-retrospective/RSC/depositions/lib/dictionaries/cif_core.dic
dictionary named 'cif_core.dic' version 2.4.2 last updated on
2011-04-26.

Automatic conversion script
Id: cif_fix_values 6909 2019-04-08 15:41:33Z antanas 
;
_cod_original_sg_symbol_H-M 'P -1 '
_cod_original_formula_sum 'C22 H26 F6 N5 O7 P1 S2'
_cod_database_code 7239218

loop_
_symmetry_equiv_pos_as_xyz
x,y,z
-x,-y,-z

loop_
_atom_site_label
_atom_site_type_symbol
_atom_site_fract_x
_atom_site_fract_y
_atom_site_fract_z
_atom_site_U_iso_or_equiv
_atom_site_occupancy
_atom_site_adp_type
_atom_site_refinement_flags_posn
C1 C 0.7627(2) 0.87597(17) 0.30463(18) 0.0180 1.0000 Uani .
C2 C 0.72422(19) 0.73258(16) 0.14984(17) 0.0155 1.0000 Uani .
C3 C 0.6001(2) 0.6623(2) 0.07565(19) 0.0234 1.0000 Uani .
C4 C 0.6584(2) 0.57683(18) 0.14093(18) 0.0204 1.0000 Uani .
C5 C 0.7974(2) 0.56037(16) 0.27252(17) 0.0160 1.0000 Uani .
C6 C 0.7113(2) 0.50898(17) 0.36108(18) 0.0208 1.0000 Uani .
C7 C 0.7675(2) 0.44343(18) 0.44314(19) 0.0240 1.0000 Uani .
C8 C 0.9090(2) 0.42944(18) 0.4368(2) 0.0249 1.0000 Uani .
C9 C 0.9938(2) 0.48391(17) 0.35080(19) 0.0206 1.0000 Uani .
C10 C 0.9377(2) 0.55009(16) 0.26846(17) 0.0160 1.0000 Uani .
C11 C 1.1688(2) 0.55306(17) 0.13396(19) 0.0205 1.0000 Uani .
C12 C 1.2253(2) 0.63376(18) 0.06578(19) 0.0211 1.0000 Uani .
C13 C 1.00036(19) 0.71866(16) 0.14455(17) 0.0151 1.0000 Uani .
C14 C 0.8073(2) 0.78771(18) 0.39454(19) 0.0238 1.0000 Uani .
C15 C 0.8269(2) 0.97882(19) 0.2927(2) 0.0274 1.0000 Uani .
C16 C 0.6001(2) 0.91754(19) 0.3307(2) 0.0250 1.0000 Uani .
C17 C 0.5908(2) 0.8717(2) 0.0261(2) 0.0268 1.0000 Uani .
C18 C 1.1446(2) 0.84396(18) 0.0114(2) 0.0251 1.0000 Uani .
C19 C 0.5216(2) 1.28664(19) 0.3280(2) 0.0267 1.0000 Uani .
C20 C 0.1984(2) 0.88201(19) 0.4067(2) 0.0253 1.0000 Uani .
C21 C 0.9298(3) 0.8209(3) -0.2354(3) 0.0464 1.0000 Uani .
C22 C 0.9528(3) 0.7314(2) -0.1488(2) 0.0335 1.0000 Uani .
N1 N 0.64157(17) 0.75823(15) 0.08181(15) 0.0186 1.0000 Uani .
N2 N 0.73533(16) 0.62101(14) 0.18719(14) 0.0162 1.0000 Uani .
N3 N 1.02855(16) 0.60602(13) 0.18217(14) 0.0156 1.0000 Uani .
N4 N 1.12043(17) 0.73540(14) 0.07304(15) 0.0176 1.0000 Uani .
N5 N 0.9687(3) 0.6619(2) -0.0795(2) 0.0464 1.0000 Uani .
O1 O 0.83190(15) 0.91651(12) 0.07674(13) 0.0222 1.0000 Uani .
O2 O 0.30464(16) 1.30475(14) 0.25830(16) 0.0349 1.0000 Uani .
O3 O 0.53246(18) 1.17837(14) 0.16670(15) 0.0306 1.0000 Uani .
O4 O 0.49393(16) 1.38627(14) 0.14048(14) 0.0270 1.0000 Uani .
O5 O 0.41154(16) 0.71594(14) 0.32475(15) 0.0300 1.0000 Uani .
O6 O 0.2948(2) 0.85044(17) 0.19902(16) 0.0414 1.0000 Uani .
O7 O 0.17708(17) 0.71297(15) 0.32033(14) 0.0315 1.0000 Uani .
P1 P 0.82754(5) 0.82448(4) 0.16676(4) 0.0149 1.0000 Uani .
S1 S 0.45531(5) 1.28872(4) 0.21069(5) 0.0194 1.0000 Uani .
S2 S 0.28034(5) 0.77848(5) 0.29991(5) 0.0221 1.0000 Uani .
F1 F 0.45658(18) 1.38207(13) 0.38213(13) 0.0427 1.0000 Uani .
F2 F 0.50334(18) 1.19678(13) 0.39910(13) 0.0411 1.0000 Uani .
F3 F 0.66046(15) 1.28049(13) 0.29420(14) 0.0373 1.0000 Uani .
F4 F 0.07028(16) 0.94385(16) 0.40047(16) 0.0523 1.0000 Uani .
F5 F 0.18421(19) 0.83020(14) 0.50711(13) 0.0448 1.0000 Uani .
F6 F 0.27397(17) 0.95695(13) 0.39727(16) 0.0482 1.0000 Uani .
H31 H 0.5405 0.6600 0.0326 0.0301 1.0000 Uiso R
H41 H 0.6488 0.5003 0.1550 0.0266 1.0000 Uiso R
H61 H 0.6150 0.5191 0.3650 0.0268 1.0000 Uiso R
H71 H 0.7087 0.4086 0.5026 0.0290 1.0000 Uiso R
H81 H 0.9477 0.3824 0.4926 0.0312 1.0000 Uiso R
H91 H 1.0896 0.4765 0.3480 0.0252 1.0000 Uiso R
H111 H 1.2120 0.4745 0.1483 0.0263 1.0000 Uiso R
H121 H 1.3195 0.6250 0.0202 0.0259 1.0000 Uiso R
H141 H 0.7630 0.7246 0.4053 0.0368 1.0000 Uiso R
H142 H 0.7766 0.8251 0.4639 0.0364 1.0000 Uiso R
H143 H 0.9106 0.7581 0.3742 0.0370 1.0000 Uiso R
H151 H 0.7927 1.0383 0.2393 0.0418 1.0000 Uiso R
H152 H 0.7973 1.0097 0.3636 0.0420 1.0000 Uiso R
H153 H 0.9309 0.9524 0.2682 0.0415 1.0000 Uiso R
H162 H 0.5747 0.9740 0.2720 0.0386 1.0000 Uiso R
H161 H 0.5653 0.9539 0.4000 0.0385 1.0000 Uiso R
H163 H 0.5602 0.8530 0.3364 0.0385 1.0000 Uiso R
H172 H 0.5460 0.8619 -0.0247 0.0432 1.0000 Uiso R
H171 H 0.6704 0.9016 -0.0098 0.0433 1.0000 Uiso R
H173 H 0.5251 0.9220 0.0809 0.0441 1.0000 Uiso R
H182 H 1.0679 0.8816 -0.0225 0.0405 1.0000 Uiso R
H181 H 1.1478 0.8947 0.0624 0.0406 1.0000 Uiso R
H183 H 1.2342 0.8270 -0.0446 0.0406 1.0000 Uiso R
H212 H 1.0193 0.8182 -0.2912 0.0702 1.0000 Uiso R
H211 H 0.8942 0.8951 -0.2037 0.0702 1.0000 Uiso R
H213 H 0.8620 0.8090 -0.2677 0.0699 1.0000 Uiso R

loop_
_atom_site_aniso_label
_atom_site_aniso_U_11
_atom_site_aniso_U_22
_atom_site_aniso_U_33
_atom_site_aniso_U_23
_atom_site_aniso_U_13
_atom_site_aniso_U_12
C1 0.0185(9) 0.0164(9) 0.0188(11) -0.0033(7) -0.0040(7) -0.0041(7)
C2 0.0139(8) 0.0187(9) 0.0133(10) 0.0008(7) -0.0024(7) -0.0057(7)
C3 0.0192(9) 0.0359(12) 0.0192(12) -0.0060(9) -0.0042(8) -0.0123(8)
C4 0.0195(9) 0.0258(10) 0.0186(12) -0.0061(8) -0.0029(8) -0.0103(8)
C5 0.0186(9) 0.0135(8) 0.0150(11) -0.0014(7) -0.0035(7) -0.0039(7)
C6 0.0189(9) 0.0191(9) 0.0224(12) 0.0000(8) -0.0002(8) -0.0088(7)
C7 0.0284(11) 0.0191(10) 0.0214(12) 0.0027(8) -0.0020(8) -0.0089(8)
C8 0.0306(11) 0.0176(9) 0.0231(13) 0.0032(8) -0.0089(9) -0.0021(8)
C9 0.0184(9) 0.0186(9) 0.0223(12) -0.0010(8) -0.0057(8) -0.0014(7)
C10 0.0168(8) 0.0149(8) 0.0143(11) 0.0005(7) -0.0016(7) -0.0047(7)
C11 0.0165(9) 0.0179(9) 0.0241(12) -0.0032(8) -0.0031(8) -0.0018(7)
C12 0.0141(9) 0.0254(10) 0.0238(12) -0.0056(8) -0.0043(8) -0.0046(7)
C13 0.0143(8) 0.0168(9) 0.0152(10) -0.0006(7) -0.0039(7) -0.0060(7)
C14 0.0273(11) 0.0228(10) 0.0204(12) -0.0033(8) -0.0081(8) -0.0031(8)
C15 0.0304(11) 0.0260(11) 0.0291(14) -0.0071(9) -0.0054(9) -0.0127(9)
C16 0.0189(9) 0.0262(11) 0.0272(13) -0.0065(9) -0.0035(8) -0.0029(8)
C17 0.0249(10) 0.0321(12) 0.0243(13) 0.0083(9) -0.0141(9) -0.0062(9)
C18 0.0246(10) 0.0241(10) 0.0261(13) 0.0061(9) -0.0026(9) -0.0146(8)
C19 0.0329(12) 0.0228(10) 0.0224(13) -0.0025(9) -0.0041(9) -0.0077(9)
C20 0.0188(10) 0.0285(11) 0.0264(13) -0.0041(9) -0.0060(8) -0.0025(8)
C21 0.0548(18) 0.0508(17) 0.0410(19) 0.0049(13) -0.0089(13) -0.0337(14)
C22 0.0348(13) 0.0411(14) 0.0291(16) -0.0096(11) -0.0032(10) -0.0192(11)
N1 0.0160(8) 0.0254(9) 0.0153(10) -0.0005(7) -0.0052(6) -0.0062(6)
N2 0.0149(7) 0.0182(8) 0.0165(9) -0.0016(6) -0.0028(6) -0.0073(6)
N3 0.0151(7) 0.0162(7) 0.0146(9) 0.0000(6) -0.0037(6) -0.0038(6)
N4 0.0164(7) 0.0201(8) 0.0175(10) -0.0011(6) -0.0038(6) -0.0076(6)
N5 0.0571(16) 0.0484(14) 0.0401(16) -0.0087(12) -0.0137(12) -0.0207(12)
O1 0.0237(7) 0.0173(7) 0.0245(9) 0.0051(6) -0.0076(6) -0.0060(5)
O2 0.0144(7) 0.0306(9) 0.0532(13) 0.0070(8) -0.0047(7) -0.0066(6)
O3 0.0318(8) 0.0285(8) 0.0324(10) -0.0118(7) -0.0094(7) -0.0040(7)
O4 0.0258(8) 0.0305(8) 0.0245(10) 0.0064(6) -0.0058(6) -0.0126(6)
O5 0.0211(7) 0.0334(9) 0.0335(11) -0.0082(7) -0.0065(7) -0.0023(6)
O6 0.0481(11) 0.0501(11) 0.0208(11) 0.0091(8) -0.0063(8) -0.0143(9)
O7 0.0279(8) 0.0445(10) 0.0263(10) -0.0098(7) -0.0037(7) -0.0159(7)
P1 0.0145(2) 0.0137(2) 0.0167(3) 0.00068(18) -0.00466(18) -0.00452(17)
S1 0.0149(2) 0.0210(2) 0.0213(3) 0.00041(19) -0.00444(18) -0.00506(18)
S2 0.0192(2) 0.0301(3) 0.0158(3) -0.0015(2) -0.00230(18) -0.00734(19)
F1 0.0559(10) 0.0354(8) 0.0339(9) -0.0176(7) -0.0030(7) -0.0105(7)
F2 0.0629(10) 0.0368(8) 0.0241(9) 0.0082(6) -0.0148(7) -0.0163(7)
F3 0.0289(7) 0.0445(8) 0.0465(10) -0.0049(7) -0.0201(7) -0.0106(6)
F4 0.0284(8) 0.0626(11) 0.0594(12) -0.0266(9) -0.0193(8) 0.0163(7)
F5 0.0685(11) 0.0423(9) 0.0190(9) -0.0062(6) -0.0069(7) -0.0113(8)
F6 0.0422(9) 0.0361(8) 0.0682(13) -0.0171(8) -0.0063(8) -0.0158(7)

loop_
_atom_type_symbol
_atom_type_scat_dispersion_real
_atom_type_scat_dispersion_imag
_atom_type_scat_Cromer_Mann_a1
_atom_type_scat_Cromer_Mann_b1
_atom_type_scat_Cromer_Mann_a2
_atom_type_scat_Cromer_Mann_b2
_atom_type_scat_Cromer_Mann_a3
_atom_type_scat_Cromer_Mann_b3
_atom_type_scat_Cromer_Mann_a4
_atom_type_scat_Cromer_Mann_b4
_atom_type_scat_Cromer_Mann_c
_atom_type_scat_source
C 0.0033 0.0016 2.3100 20.8439 1.0200 10.2075 1.5886 0.5687 0.8650 51.6512 0.2156 'International Tables Vol C 4.2.6.8 and 6.1.1.4'
H 0.0000 0.0000 0.4930 10.5109 0.3229 26.1257 0.1402 3.1424 0.0408 57.7998 0.0030 'International Tables Vol C 4.2.6.8 and 6.1.1.4'
N 0.0061 0.0033 12.2126 0.0057 3.1322 9.8933 2.0125 28.9975 1.1663 0.5826 -11.5290 'International Tables Vol C 4.2.6.8 and 6.1.1.4'
O 0.0106 0.0060 3.0485 13.2771 2.2868 5.7011 1.5463 0.3239 0.8670 32.9089 0.2508 'International Tables Vol C 4.2.6.8 and 6.1.1.4'
P 0.1023 0.0942 6.4345 1.9067 4.1791 27.1570 1.7800 0.5260 1.4908 68.1645 1.1149 'International Tables Vol C 4.2.6.8 and 6.1.1.4'
S 0.1246 0.1234 6.9053 1.4679 5.2034 22.2151 1.4379 0.2536 1.5863 56.1720 0.8669 'International Tables Vol C 4.2.6.8 and 6.1.1.4'
F 0.0171 0.0103 3.5392 10.2825 2.6412 4.2944 1.5170 0.2615 1.0243 26.1476 0.2776 'International Tables Vol C 4.2.6.8 and 6.1.1.4'

loop_
_geom_angle_atom_site_label_1
_geom_angle_atom_site_label_2
_geom_angle_atom_site_label_3
_geom_angle
_geom_angle_publ_flag
C14 C1 C15 109.71(18) yes
C14 C1 C16 110.97(18) yes
C15 C1 C16 110.61(17) yes
C14 C1 P1 115.02(14) yes
C15 C1 P1 103.76(14) yes
C16 C1 P1 106.52(15) yes
N1 C2 N2 107.31(16) yes
N1 C2 P1 125.02(15) yes
N2 C2 P1 126.76(15) yes
C4 C3 N1 107.50(18) yes
C4 C3 H31 128.2 no
N1 C3 H31 124.3 no
C3 C4 N2 107.19(18) yes
C3 C4 H41 127.9 no
N2 C4 H41 124.9 no
C6 C5 C10 120.42(19) yes
C6 C5 N2 116.83(17) yes
C10 C5 N2 122.74(17) yes
C5 C6 C7 119.60(19) yes
C5 C6 H61 120.0 no
C7 C6 H61 120.4 no
C6 C7 C8 119.9(2) yes
C6 C7 H71 119.1 no
C8 C7 H71 121.0 no
C7 C8 C9 120.6(2) yes
C7 C8 H81 119.5 no
C9 C8 H81 119.8 no
C8 C9 C10 119.60(19) yes
C8 C9 H91 120.6 no
C10 C9 H91 119.8 no
C5 C10 C9 119.71(18) yes
C5 C10 N3 122.64(18) yes
C9 C10 N3 117.65(17) yes
C12 C11 N3 106.91(17) yes
C12 C11 H111 129.3 no
N3 C11 H111 123.8 no
C11 C12 N4 107.72(17) yes
C11 C12 H121 128.0 no
N4 C12 H121 124.3 no
N3 C13 N4 107.07(16) yes
N3 C13 P1 127.74(14) yes
N4 C13 P1 124.49(15) yes
C1 C14 H141 110.2 no
C1 C14 H142 109.3 no
H141 C14 H142 108.7 no
C1 C14 H143 109.9 no
H141 C14 H143 110.2 no
H142 C14 H143 108.4 no
C1 C15 H151 110.0 no
C1 C15 H152 108.0 no
H151 C15 H152 109.7 no
C1 C15 H153 109.8 no
H151 C15 H153 109.8 no
H152 C15 H153 109.6 no
C1 C16 H162 109.2 no
C1 C16 H161 107.2 no
H162 C16 H161 109.7 no
C1 C16 H163 110.4 no
H162 C16 H163 109.8 no
H161 C16 H163 110.5 no
N1 C17 H172 108.8 no
N1 C17 H171 108.1 no
H172 C17 H171 111.4 no
N1 C17 H173 108.3 no
H172 C17 H173 110.5 no
H171 C17 H173 109.7 no
N4 C18 H182 110.0 no
N4 C18 H181 108.8 no
H182 C18 H181 109.8 no
N4 C18 H183 109.0 no
H182 C18 H183 110.0 no
H181 C18 H183 109.2 no
S1 C19 F1 111.51(17) yes
S1 C19 F2 111.67(16) yes
F1 C19 F2 108.0(2) yes
S1 C19 F3 110.49(16) yes
F1 C19 F3 107.15(19) yes
F2 C19 F3 107.83(19) yes
S2 C20 F4 111.14(16) yes
S2 C20 F5 111.86(15) yes
F4 C20 F5 107.77(19) yes
S2 C20 F6 112.17(16) yes
F4 C20 F6 106.46(19) yes
F5 C20 F6 107.1(2) yes
C22 C21 H212 109.0 no
C22 C21 H211 108.7 no
H212 C21 H211 109.4 no
C22 C21 H213 109.9 no
H212 C21 H213 109.9 no
H211 C21 H213 110.0 no
C21 C22 N5 178.9(3) yes
C17 N1 C3 123.03(18) yes
C17 N1 C2 127.64(17) yes
C3 N1 C2 109.20(17) yes
C5 N2 C4 123.48(17) yes
C5 N2 C2 127.13(16) yes
C4 N2 C2 108.80(17) yes
C10 N3 C11 122.85(16) yes
C10 N3 C13 127.66(16) yes
C11 N3 C13 109.02(16) yes
C18 N4 C12 123.00(17) yes
C18 N4 C13 127.71(17) yes
C12 N4 C13 109.27(16) yes
C13 P1 C2 98.58(8) yes
C13 P1 C1 112.18(9) yes
C2 P1 C1 111.36(9) yes
C13 P1 O1 110.05(9) yes
C2 P1 O1 109.00(9) yes
C1 P1 O1 114.50(9) yes
C19 S1 O4 103.13(10) yes
C19 S1 O2 104.16(11) yes
O4 S1 O2 114.22(10) yes
C19 S1 O3 103.26(10) yes
O4 S1 O3 114.36(10) yes
O2 S1 O3 115.55(10) yes
C20 S2 O7 102.76(10) yes
C20 S2 O5 102.70(10) yes
O7 S2 O5 115.03(11) yes
C20 S2 O6 103.46(12) yes
O7 S2 O6 114.81(12) yes
O5 S2 O6 115.50(11) yes

loop_
_geom_bond_atom_site_label_1
_geom_bond_atom_site_label_2
_geom_bond_distance
_geom_bond_publ_flag
C1 C14 1.530(3) yes
C1 C15 1.545(3) yes
C1 C16 1.537(3) yes
C1 P1 1.818(2) yes
C2 N1 1.339(3) yes
C2 N2 1.351(2) yes
C2 P1 1.8260(19) yes
C3 C4 1.346(3) yes
C3 N1 1.374(3) yes
C3 H31 0.950 no
C4 N2 1.378(2) yes
C4 H41 0.949 no
C5 C6 1.393(3) yes
C5 C10 1.394(3) yes
C5 N2 1.431(3) yes
C6 C7 1.385(3) yes
C6 H61 0.945 no
C7 C8 1.390(3) yes
C7 H71 0.942 no
C8 C9 1.389(3) yes
C8 H81 0.954 no
C9 C10 1.389(3) yes
C9 H91 0.951 no
C10 N3 1.433(2) yes
C11 C12 1.349(3) yes
C11 N3 1.375(2) yes
C11 H111 0.943 no
C12 N4 1.373(3) yes
C12 H121 0.945 no
C13 N3 1.357(2) yes
C13 N4 1.337(2) yes
C13 P1 1.8274(19) yes
C14 H141 0.974 no
C14 H142 0.979 no
C14 H143 0.977 no
C15 H151 0.980 no
C15 H152 0.959 no
C15 H153 0.981 no
C16 H162 0.980 no
C16 H161 0.969 no
C16 H163 0.971 no
C17 N1 1.479(3) yes
C17 H172 0.942 no
C17 H171 0.949 no
C17 H173 0.957 no
C18 N4 1.476(3) yes
C18 H182 0.977 no
C18 H181 0.978 no
C18 H183 0.962 no
C19 S1 1.823(3) yes
C19 F1 1.332(3) yes
C19 F2 1.329(3) yes
C19 F3 1.338(3) yes
C20 S2 1.830(2) yes
C20 F4 1.329(2) yes
C20 F5 1.325(3) yes
C20 F6 1.331(3) yes
C21 C22 1.451(4) yes
C21 H212 0.969 no
C21 H211 0.969 no
C21 H213 0.965 no
C22 N5 1.142(4) yes
O1 P1 1.4768(15) yes
O2 S1 1.4406(15) yes
O3 S1 1.4401(16) yes
O4 S1 1.4490(16) yes
O5 S2 1.4425(17) yes
O6 S2 1.4362(19) yes
O7 S2 1.4451(17) yes

loop_
_geom_hbond_atom_site_label_D
_geom_hbond_atom_site_label_H
_geom_hbond_atom_site_label_A
_geom_hbond_site_symmetry_A
_geom_hbond_angle_DHA
_geom_hbond_distance_DH
_geom_hbond_distance_HA
_geom_hbond_distance_DA
_geom_hbond_publ_flag
C3 H31 O4 2_675 151.16(6) 0.950 2.514 3.377(3) yes
C4 H41 O4 1_545 140.31(6) 0.949 2.458 3.245(3) yes
C11 H111 O2 1_645 155.99(7) 0.943 2.435 3.319(3) yes
C12 H121 O4 2_775 158.73(7) 0.945 2.323 3.223(3) yes
C14 H143 O7 1_655 171.45(6) 0.977 2.514 3.484(3) yes
C17 H172 O3 2_675 171.50(7) 0.942 2.365 3.300(3) yes
C17 H171 O1 . 123.87(7) 0.949 2.320 2.956(3) yes
C18 H182 O1 . 122.32(7) 0.977 2.305 2.945(3) yes
C18 H181 O6 1_655 128.83(7) 0.978 2.546 3.250(3) yes
C18 H183 O3 2_775 166.13(7) 0.962 2.408 3.351(3) yes
C21 H213 O2 2_675 146.13(9) 0.965 2.464 3.309(3) yes
